data_7155927
loop_
_publ_author_name
'Liu, Yun'
'Wang, Wenhui'
'Han, Junwen'
'Sun, Jinwei Wei'

_publ_section_title
;
 Cu(II)-promoted Tandem Decarboxylative Halogenation and Oxidative
 Diamination Reaction of 2-Aminopyridines with Alkynoic Acids for the
 Synthesis of 2-Haloimidazo[1,2-a]pyridines
;
_journal_name_full 'Org. Biomol. Chem.'
_journal_paper_doi 10.1039/C7OB02014G
_journal_year 2017
_chemical_formula_sum 'C13 H9 Br N2'
_chemical_formula_weight 273.13
_chemical_name_systematic
; 
 ? 
;
_space_group_IT_number 2
_symmetry_cell_setting triclinic
_symmetry_space_group_name_Hall '-P 1'
_symmetry_space_group_name_H-M 'P -1'
_atom_sites_solution_hydrogens geom
_atom_sites_solution_primary direct
_atom_sites_solution_secondary difmap
_audit_creation_method SHELXL-97
_audit_update_record
;
2017-06-30 deposited with the CCDC.
2017-10-16 downloaded from the CCDC.
;
_cell_angle_alpha 96.591(2)
_cell_angle_beta 93.902(2)
_cell_angle_gamma 105.608(2)
_cell_formula_units_Z 4
_cell_length_a 7.6418(4)
_cell_length_b 9.2290(5)
_cell_length_c 16.4366(10)
_cell_measurement_reflns_used 25
_cell_measurement_temperature 296(2)
_cell_measurement_theta_max 12
_cell_measurement_theta_min 9
_cell_volume 1103.14(11)
_computing_structure_refinement 'SHELXL-97 (Sheldrick, 1997)'
_computing_structure_solution 'SHELXS-97 (Sheldrick, 1990)'
_diffrn_ambient_temperature 296(2)
_diffrn_measured_fraction_theta_full 0.997
_diffrn_measured_fraction_theta_max 0.997
_diffrn_measurement_device_type 'Enraf--Nonius CAD-4'
_diffrn_measurement_method \w/2\q
_diffrn_radiation_monochromator graphite
_diffrn_radiation_source 'fine-focus sealed tube'
_diffrn_radiation_type MoK\a
_diffrn_radiation_wavelength 0.71073
_diffrn_reflns_av_R_equivalents 0.0331
_diffrn_reflns_av_sigmaI/netI 0.0483
_diffrn_reflns_limit_h_max 9
_diffrn_reflns_limit_h_min -8
_diffrn_reflns_limit_k_max 10
_diffrn_reflns_limit_k_min -10
_diffrn_reflns_limit_l_max 19
_diffrn_reflns_limit_l_min -17
_diffrn_reflns_number 8120
_diffrn_reflns_theta_full 25.00
_diffrn_reflns_theta_max 25.00
_diffrn_reflns_theta_min 2.31
_diffrn_standards_decay_% 0
_diffrn_standards_interval_count 200
_diffrn_standards_interval_time 2
_diffrn_standards_number 3
_exptl_absorpt_coefficient_mu 3.696
_exptl_absorpt_correction_T_max 0.5252
_exptl_absorpt_correction_T_min 0.4035
_exptl_absorpt_correction_type psi-scan
_exptl_absorpt_process_details '(XCAD4; Harms & Wocadlo, 1995)'
_exptl_crystal_colour yellow
_exptl_crystal_density_diffrn 1.645
_exptl_crystal_density_method 'not measured'
_exptl_crystal_description block
_exptl_crystal_F_000 544
_exptl_crystal_size_max 0.30
_exptl_crystal_size_mid 0.20
_exptl_crystal_size_min 0.20
_refine_diff_density_max 0.433
_refine_diff_density_min -0.474
_refine_diff_density_rms 0.079
_refine_ls_extinction_method none
_refine_ls_goodness_of_fit_ref 1.032
_refine_ls_hydrogen_treatment mixed
_refine_ls_matrix_type full
_refine_ls_number_parameters 289
_refine_ls_number_reflns 3860
_refine_ls_number_restraints 0
_refine_ls_restrained_S_all 1.032
_refine_ls_R_factor_all 0.0485
_refine_ls_R_factor_gt 0.0335
_refine_ls_shift/su_max 0.001
_refine_ls_shift/su_mean 0.000
_refine_ls_structure_factor_coef Fsqd
_refine_ls_weighting_details 'calc w=1/[\s^2^(Fo^2^)+(0.0375P)^2^+0.0246P] where P=(Fo^2^+2Fc^2^)/3'
_refine_ls_weighting_scheme calc
_refine_ls_wR_factor_gt 0.0736
_refine_ls_wR_factor_ref 0.0773
_reflns_number_gt 3103
_reflns_number_total 3860
_reflns_threshold_expression >2sigma(I)
_cod_data_source_file c7ob02014g2.cif
_cod_data_source_block a
_cod_database_code 7155927

loop_
_symmetry_equiv_pos_as_xyz
'x, y, z'
'-x, -y, -z'

loop_
_atom_site_label
_atom_site_type_symbol
_atom_site_fract_x
_atom_site_fract_y
_atom_site_fract_z
_atom_site_U_iso_or_equiv
_atom_site_adp_type
_atom_site_occupancy
_atom_site_symmetry_multiplicity
_atom_site_calc_flag
_atom_site_refinement_flags
Br1 Br 1.42707(4) 0.81151(4) 0.54717(2) 0.02838(11) Uani 1 1 d .
Br2 Br 1.15962(4) 0.33108(4) 0.88708(2) 0.02995(11) Uani 1 1 d .
C3 C 0.7415(4) 0.4613(4) 0.2979(2) 0.0313(8) Uani 1 1 d .
H3 H 0.6804 0.3972 0.2508 0.038 Uiso 1 1 calc R
C6 C 1.2017(4) 0.7219(3) 0.48342(19) 0.0223(7) Uani 1 1 d .
C16 C 0.8074(4) 0.8774(4) 0.9076(2) 0.0296(8) Uani 1 1 d .
H16 H 0.8067 0.9787 0.9148 0.036 Uiso 1 1 calc R
N4 N 1.1091(3) 0.6263(3) 0.90223(15) 0.0241(6) Uani 1 1 d .
N1 N 0.9148(3) 0.6461(3) 0.43940(15) 0.0204(6) Uani 1 1 d .
N2 N 1.1941(3) 0.6270(3) 0.41286(15) 0.0229(6) Uani 1 1 d .
C18 C 0.9716(4) 0.6893(4) 0.90032(18) 0.0235(8) Uani 1 1 d .
N3 N 0.8030(3) 0.5785(3) 0.88449(15) 0.0206(6) Uani 1 1 d .
C19 C 1.0253(4) 0.4736(3) 0.88826(18) 0.0215(7) Uani 1 1 d .
C20 C 0.8387(4) 0.4391(3) 0.87652(18) 0.0196(7) Uani 1 1 d .
C9 C 0.8404(4) 0.7562(4) 0.61810(19) 0.0228(7) Uani 1 1 d .
H9 H 0.7737 0.6555 0.6017 0.027 Uiso 1 1 calc R
C13 C 1.0799(4) 0.9761(3) 0.59962(19) 0.0235(7) Uani 1 1 d .
H13 H 1.1738 1.0237 0.5704 0.028 Uiso 1 1 calc R
C1 C 0.7291(4) 0.6235(3) 0.4221(2) 0.0257(8) Uani 1 1 d .
H1 H 0.6647 0.6698 0.4579 0.031 Uiso 1 1 calc R
C7 C 1.0372(4) 0.7381(3) 0.50381(19) 0.0200(7) Uani 1 1 d .
C10 C 0.7980(4) 0.8379(4) 0.6856(2) 0.0283(8) Uani 1 1 d .
H10 H 0.7024 0.7919 0.7144 0.034 Uiso 1 1 calc R
C21 C 0.6894(4) 0.2946(3) 0.85548(19) 0.0204(7) Uani 1 1 d .
C8 C 0.9837(4) 0.8243(3) 0.57416(19) 0.0208(7) Uani 1 1 d .
C15 C 0.6393(4) 0.7617(4) 0.89281(19) 0.0272(8) Uani 1 1 d .
H15 H 0.5295 0.7872 0.8909 0.033 Uiso 1 1 calc R
C2 C 0.6421(4) 0.5324(4) 0.3519(2) 0.0291(8) Uani 1 1 d .
H2 H 0.5173 0.5167 0.3393 0.035 Uiso 1 1 calc R
C12 C 1.0366(4) 1.0560(4) 0.6678(2) 0.0260(8) Uani 1 1 d .
H12 H 1.1027 1.1566 0.6848 0.031 Uiso 1 1 calc R
C22 C 0.6044(4) 0.2207(3) 0.9169(2) 0.0258(8) Uani 1 1 d .
H22 H 0.6433 0.2588 0.9719 0.031 Uiso 1 1 calc R
C17 C 0.9686(4) 0.8429(4) 0.9112(2) 0.0299(8) Uani 1 1 d .
H17 H 1.0777 0.9202 0.9209 0.036 Uiso 1 1 calc R
C14 C 0.6387(4) 0.6141(4) 0.88150(19) 0.0244(7) Uani 1 1 d .
H14 H 0.5290 0.5375 0.8718 0.029 Uiso 1 1 calc R
C11 C 0.8955(4) 0.9872(4) 0.7110(2) 0.0297(8) Uani 1 1 d .
H11 H 0.8665 1.0413 0.7570 0.036 Uiso 1 1 calc R
C23 C 0.4610(4) 0.0895(4) 0.8961(2) 0.0301(8) Uani 1 1 d .
H23 H 0.4039 0.0399 0.9374 0.036 Uiso 1 1 calc R
C5 C 1.0160(4) 0.5820(3) 0.38586(19) 0.0225(7) Uani 1 1 d .
C24 C 0.4025(4) 0.0323(4) 0.8152(2) 0.0294(8) Uani 1 1 d .
H24 H 0.3062 -0.0557 0.8017 0.035 Uiso 1 1 calc R
C4 C 0.9230(4) 0.4855(4) 0.31419(19) 0.0268(8) Uani 1 1 d .
H4 H 0.9868 0.4389 0.2783 0.032 Uiso 1 1 calc R
C25 C 0.4871(4) 0.1056(4) 0.7541(2) 0.0333(9) Uani 1 1 d .
H25 H 0.4482 0.0666 0.6992 0.040 Uiso 1 1 calc R
C26 C 0.6297(4) 0.2368(4) 0.7740(2) 0.0286(8) Uani 1 1 d .
H26 H 0.6855 0.2863 0.7324 0.034 Uiso 1 1 calc R

loop_
_atom_site_aniso_label
_atom_site_aniso_U_11
_atom_site_aniso_U_22
_atom_site_aniso_U_33
_atom_site_aniso_U_23
_atom_site_aniso_U_13
_atom_site_aniso_U_12
Br1 0.02091(18) 0.0320(2) 0.0297(2) 0.00068(15) 0.00079(13) 0.00508(14)
Br2 0.01935(18) 0.0380(2) 0.0323(2) 0.00690(16) 0.00226(14) 0.00690(15)
C3 0.037(2) 0.028(2) 0.022(2) 0.0009(15) -0.0029(15) -0.0003(16)
C6 0.0240(16) 0.0218(17) 0.0205(18) 0.0049(14) 0.0029(13) 0.0045(14)
C16 0.040(2) 0.0241(18) 0.0204(19) -0.0012(15) 0.0062(15) 0.0024(16)
N4 0.0175(13) 0.0304(16) 0.0170(15) -0.0010(12) 0.0000(11) -0.0034(12)
N1 0.0206(14) 0.0209(14) 0.0179(15) 0.0021(11) 0.0021(11) 0.0029(11)
N2 0.0247(14) 0.0250(15) 0.0182(15) 0.0035(12) 0.0046(11) 0.0049(12)
C18 0.0203(16) 0.0306(19) 0.0114(17) -0.0049(14) 0.0031(12) -0.0040(14)
N3 0.0182(13) 0.0230(14) 0.0148(14) -0.0023(11) 0.0020(10) -0.0021(11)
C19 0.0193(16) 0.0299(18) 0.0129(16) 0.0019(14) 0.0029(12) 0.0028(14)
C20 0.0164(15) 0.0238(17) 0.0148(17) 0.0009(13) 0.0011(12) -0.0003(13)
C9 0.0205(16) 0.0249(18) 0.0207(18) 0.0006(14) -0.0012(13) 0.0041(14)
C13 0.0256(17) 0.0226(17) 0.0223(19) 0.0058(14) 0.0001(13) 0.0062(14)
C1 0.0252(18) 0.0276(18) 0.0246(19) 0.0038(15) 0.0045(14) 0.0075(14)
C7 0.0206(16) 0.0168(16) 0.0198(17) 0.0028(13) 0.0017(13) 0.0004(13)
C10 0.0238(17) 0.039(2) 0.0220(19) 0.0034(16) 0.0057(14) 0.0088(15)
C21 0.0140(15) 0.0223(16) 0.0235(18) -0.0003(14) 0.0012(12) 0.0044(13)
C8 0.0213(16) 0.0250(18) 0.0166(17) 0.0023(14) 0.0001(13) 0.0082(14)
C15 0.0256(17) 0.0321(19) 0.0217(19) -0.0018(15) 0.0042(14) 0.0065(15)
C2 0.0247(17) 0.0298(19) 0.028(2) 0.0077(16) -0.0048(14) -0.0003(15)
C12 0.0352(19) 0.0212(17) 0.0207(18) 0.0006(14) -0.0030(14) 0.0086(15)
C22 0.0213(17) 0.0287(19) 0.0243(19) 0.0031(15) -0.0013(14) 0.0026(14)
C17 0.0318(19) 0.0241(19) 0.0221(19) -0.0030(15) 0.0037(15) -0.0094(15)
C14 0.0185(16) 0.0292(19) 0.0234(19) 0.0025(15) 0.0027(13) 0.0036(14)
C11 0.038(2) 0.033(2) 0.0189(19) -0.0041(15) -0.0003(15) 0.0155(16)
C23 0.0221(17) 0.032(2) 0.034(2) 0.0107(17) 0.0017(15) 0.0016(15)
C5 0.0317(18) 0.0205(17) 0.0170(17) 0.0032(14) 0.0085(14) 0.0084(14)
C24 0.0219(17) 0.0242(18) 0.037(2) -0.0031(16) -0.0010(15) 0.0022(14)
C4 0.041(2) 0.0274(19) 0.0145(18) 0.0035(14) 0.0050(14) 0.0126(16)
C25 0.0250(18) 0.040(2) 0.025(2) -0.0141(17) -0.0031(15) 0.0019(16)
C26 0.0226(17) 0.038(2) 0.0212(19) -0.0005(16) 0.0061(14) 0.0033(15)

loop_
_atom_type_symbol
_atom_type_description
_atom_type_scat_dispersion_real
_atom_type_scat_dispersion_imag
_atom_type_scat_source
C C 0.0033 0.0016 'International Tables Vol C Tables 4.2.6.8 and 6.1.1.4'
H H 0.0000 0.0000 'International Tables Vol C Tables 4.2.6.8 and 6.1.1.4'
N N 0.0061 0.0033 'International Tables Vol C Tables 4.2.6.8 and 6.1.1.4'
Br Br -0.2901 2.4595 'International Tables Vol C Tables 4.2.6.8 and 6.1.1.4'

loop_
_geom_angle_atom_site_label_1
_geom_angle_atom_site_label_2
_geom_angle_atom_site_label_3
_geom_angle
C4 C3 C2 120.8(3)
N2 C6 C7 115.0(3)
N2 C6 Br1 119.7(2)
C7 C6 Br1 125.2(2)
C17 C16 C15 121.0(3)
C18 N4 C19 104.1(2)
C1 N1 C5 121.9(3)
C1 N1 C7 130.6(3)
C5 N1 C7 107.4(2)
C5 N2 C6 103.4(2)
N4 C18 N3 111.2(3)
N4 C18 C17 131.7(3)
N3 C18 C17 117.1(3)
C14 N3 C20 130.2(2)
C14 N3 C18 122.6(3)
C20 N3 C18 107.1(2)
N4 C19 C20 113.3(3)
N4 C19 Br2 121.6(2)
C20 C19 Br2 125.1(2)
C19 C20 N3 104.3(3)
C19 C20 C21 134.0(3)
N3 C20 C21 121.7(2)
C10 C9 C8 120.1(3)
C12 C13 C8 120.5(3)
C2 C1 N1 118.9(3)
C6 C7 N1 102.9(2)
C6 C7 C8 132.8(3)
N1 C7 C8 124.3(3)
C9 C10 C11 120.8(3)
C26 C21 C22 119.4(3)
C26 C21 C20 119.9(3)
C22 C21 C20 120.6(3)
C9 C8 C13 118.7(3)
C9 C8 C7 121.3(3)
C13 C8 C7 119.9(2)
C14 C15 C16 120.0(3)
C1 C2 C3 120.1(3)
C11 C12 C13 120.3(3)
C23 C22 C21 119.8(3)
C16 C17 C18 120.1(3)
C15 C14 N3 119.2(3)
C12 C11 C10 119.6(3)
C24 C23 C22 120.6(3)
N2 C5 N1 111.3(3)
N2 C5 C4 130.3(3)
N1 C5 C4 118.4(3)
C23 C24 C25 119.7(3)
C3 C4 C5 119.8(3)
C24 C25 C26 120.4(3)
C21 C26 C25 120.2(3)

loop_
_geom_bond_atom_site_label_1
_geom_bond_atom_site_label_2
_geom_bond_distance
Br1 C6 1.881(3)
Br2 C19 1.873(3)
C3 C4 1.347(4)
C3 C2 1.422(4)
C6 N2 1.358(4)
C6 C7 1.365(4)
C16 C17 1.353(5)
C16 C15 1.418(4)
N4 C18 1.331(4)
N4 C19 1.368(4)
N1 C1 1.382(4)
N1 C5 1.393(4)
N1 C7 1.396(4)
N2 C5 1.339(4)
C18 N3 1.399(4)
C18 C17 1.414(4)
N3 C14 1.380(4)
N3 C20 1.379(4)
C19 C20 1.370(4)
C20 C21 1.490(4)
C9 C10 1.375(4)
C9 C8 1.399(4)
C13 C12 1.378(4)
C13 C8 1.395(4)
C1 C2 1.360(4)
C7 C8 1.472(4)
C10 C11 1.379(4)
C21 C26 1.382(4)
C21 C22 1.384(4)
C15 C14 1.352(4)
C12 C11 1.382(4)
C22 C23 1.387(4)
C23 C24 1.370(5)
C5 C4 1.411(4)
C24 C25 1.376(5)
C25 C26 1.382(4)
